data_4316383
loop_
_publ_author_name
'Matthew F. Cain'
'Russell P. Hughes'
'David S. Glueck'
'James A. Golen'
'Curtis E. Moore'
'Arnold L. Rheingold'

_publ_section_title
;
 Synthesis and Structure of Intermediates in Copper-Catalyzed Alkylation
 of Diphenylphosphine
;
_journal_name_full 'Inorganic Chemistry'
_journal_page_first 7650
_journal_page_last 7662
_journal_paper_doi 10.1021/ic100816u
_journal_volume 49
_journal_year 2010
_chemical_formula_sum 'C57 H70 Cu F6 O P5'
_chemical_formula_weight 1103.52
_chemical_name_systematic
;
 ?
;
_space_group_IT_number 4
_symmetry_cell_setting monoclinic
_symmetry_space_group_name_Hall 'P 2yb'
_symmetry_space_group_name_H-M 'P 1 21 1'
_atom_sites_solution_hydrogens geom
_atom_sites_solution_primary direct
_atom_sites_solution_secondary difmap
_audit_creation_method SHELXL-97
_cell_angle_alpha 90.00
_cell_angle_beta 103.3610(10)
_cell_angle_gamma 90.00
_cell_formula_units_Z 2
_cell_length_a 12.1730(3)
_cell_length_b 17.3557(4)
_cell_length_c 12.9747(3)
_cell_measurement_reflns_used 9997
_cell_measurement_temperature 100(2)
_cell_measurement_theta_max 68.20
_cell_measurement_theta_min 3.50
_cell_volume 2666.98(11)
_computing_cell_refinement 'Bruker SAINT'
_computing_data_collection 'Bruker APEX2'
_computing_data_reduction 'Bruker SAINT'
_computing_molecular_graphics 'Bruker SHELXTL'
_computing_publication_material 'Bruker SHELXTL'
_computing_structure_refinement 'SHELXL-97 (Sheldrick, 1997)'
_computing_structure_solution 'SHELXS-97 (Sheldrick, 1990)'
_diffrn_ambient_temperature 100(2)
_diffrn_measured_fraction_theta_full 0.990
_diffrn_measured_fraction_theta_max 0.990
_diffrn_measurement_device_type 'Bruker APEX-II CCD'
_diffrn_measurement_method '\f and \w scans'
_diffrn_radiation_monochromator graphite
_diffrn_radiation_source 'fine-focus sealed tube'
_diffrn_radiation_type CuK\a
_diffrn_radiation_wavelength 1.54178
_diffrn_reflns_av_R_equivalents 0.0308
_diffrn_reflns_av_sigmaI/netI 0.0346
_diffrn_reflns_limit_h_max 11
_diffrn_reflns_limit_h_min -14
_diffrn_reflns_limit_k_max 20
_diffrn_reflns_limit_k_min -19
_diffrn_reflns_limit_l_max 15
_diffrn_reflns_limit_l_min -14
_diffrn_reflns_number 23802
_diffrn_reflns_theta_full 68.27
_diffrn_reflns_theta_max 68.27
_diffrn_reflns_theta_min 3.50
_diffrn_standards_number 0
_exptl_absorpt_coefficient_mu 2.500
_exptl_absorpt_correction_T_max 0.7882
_exptl_absorpt_correction_T_min 0.4836
_exptl_absorpt_correction_type multi-scan
_exptl_absorpt_process_details sadabs
_exptl_crystal_colour colourless
_exptl_crystal_density_diffrn 1.374
_exptl_crystal_density_method 'not measured'
_exptl_crystal_description plate
_exptl_crystal_F_000 1156
_exptl_crystal_size_max 0.34
_exptl_crystal_size_mid 0.28
_exptl_crystal_size_min 0.10
_refine_diff_density_max 0.483
_refine_diff_density_min -0.341
_refine_diff_density_rms 0.053
_refine_ls_abs_structure_details 'Flack H D (1983), Acta Cryst. A39, 876-881'
_refine_ls_abs_structure_Flack 0.041(17)
_refine_ls_extinction_method none
_refine_ls_goodness_of_fit_ref 1.016
_refine_ls_hydrogen_treatment constr
_refine_ls_matrix_type full
_refine_ls_number_parameters 680
_refine_ls_number_reflns 7835
_refine_ls_number_restraints 1
_refine_ls_restrained_S_all 1.016
_refine_ls_R_factor_all 0.0392
_refine_ls_R_factor_gt 0.0365
_refine_ls_shift/su_max 0.029
_refine_ls_shift/su_mean 0.001
_refine_ls_structure_factor_coef Fsqd
_refine_ls_weighting_details 'calc w=1/[\s^2^(Fo^2^)+(0.0645P)^2^+1.0018P] where P=(Fo^2^+2Fc^2^)/3'
_refine_ls_weighting_scheme calc
_refine_ls_wR_factor_gt 0.0958
_refine_ls_wR_factor_ref 0.0981
_reflns_number_gt 7441
_reflns_number_total 7835
_reflns_threshold_expression >2sigma(I)
_cod_data_source_file ic100816u_si_003_03.cif
_cod_data_source_block glu296
_cod_depositor_comments
;
The following automatic conversions were performed:

'_symmetry_cell_setting' value 'Monoclinic' changed to 'monoclinic'
according to the built-in table from CIF Core dictionary named
'cif_core.dic' version 2.4.1 from 2010-06-29.

Automatic conversion script
Id: cif_fix_values 1646 2011-03-28 12:23:43Z adriana 
;
_cod_database_code 4316383

loop_
_symmetry_equiv_pos_as_xyz
'x, y, z'
'-x, y+1/2, -z'

loop_
_atom_site_label
_atom_site_type_symbol
_atom_site_fract_x
_atom_site_fract_y
_atom_site_fract_z
_atom_site_U_iso_or_equiv
_atom_site_adp_type
_atom_site_occupancy
_atom_site_symmetry_multiplicity
_atom_site_calc_flag
_atom_site_refinement_flags
_atom_site_disorder_assembly
_atom_site_disorder_group
Cu1 Cu 0.70612(2) 0.297110(18) 0.19323(2) 0.02331(7) Uani 1 1 d . A .
C1 C 0.54216(19) 0.46240(15) -0.11667(18) 0.0324(6) Uani 1 1 d . . .
H1A H 0.4692 0.4410 -0.1537 0.049 Uiso 1 1 calc R . .
H1B H 0.5934 0.4635 -0.1649 0.049 Uiso 1 1 calc R . .
H1C H 0.5313 0.5149 -0.0930 0.049 Uiso 1 1 calc R . .
C2 C 0.59339(17) 0.41183(13) -0.02011(16) 0.0254(5) Uani 1 1 d . . .
C3 C 0.60674(18) 0.32949(13) -0.06290(16) 0.0263(5) Uani 1 1 d . . .
H3A H 0.6740 0.3297 -0.0937 0.032 Uiso 1 1 calc R . .
H3B H 0.5403 0.3193 -0.1216 0.032 Uiso 1 1 calc R . .
C4 C 0.70829(16) 0.44919(13) 0.03407(16) 0.0237(5) Uani 1 1 d . . .
H4A H 0.6925 0.4960 0.0717 0.028 Uiso 1 1 calc R . .
H4B H 0.7457 0.4660 -0.0222 0.028 Uiso 1 1 calc R . .
C5 C 0.50824(17) 0.41431(13) 0.05205(16) 0.0258(5) Uani 1 1 d . . .
H5A H 0.4433 0.3811 0.0197 0.031 Uiso 1 1 calc R . .
H5B H 0.4794 0.4677 0.0516 0.031 Uiso 1 1 calc R . .
P1 P 0.62117(4) 0.24835(3) 0.03017(4) 0.02242(11) Uani 1 1 d . . .
C6 C 0.47755(17) 0.21580(13) 0.02644(17) 0.0250(5) Uani 1 1 d . . .
C7 C 0.45509(19) 0.18615(14) 0.11868(19) 0.0308(5) Uani 1 1 d . . .
H7A H 0.5133 0.1853 0.1817 0.037 Uiso 1 1 calc R . .
C8 C 0.34874(19) 0.15765(15) 0.12045(19) 0.0337(6) Uani 1 1 d . . .
H8A H 0.3347 0.1375 0.1843 0.040 Uiso 1 1 calc R . .
C9 C 0.26441(18) 0.15864(14) 0.0303(2) 0.0334(6) Uani 1 1 d . . .
H9A H 0.1917 0.1392 0.0314 0.040 Uiso 1 1 calc R . .
C10 C 0.2852(2) 0.18817(17) -0.0630(2) 0.0392(7) Uani 1 1 d . . .
H10A H 0.2266 0.1890 -0.1256 0.047 Uiso 1 1 calc R . .
C11 C 0.39179(18) 0.21648(16) -0.06476(18) 0.0334(6) Uani 1 1 d . . .
H11A H 0.4057 0.2363 -0.1288 0.040 Uiso 1 1 calc R . .
C12 C 0.67146(17) 0.16970(13) -0.04045(18) 0.0259(5) Uani 1 1 d . . .
C13 C 0.6926(2) 0.17627(15) -0.14136(19) 0.0338(6) Uani 1 1 d . . .
H13A H 0.6770 0.2234 -0.1791 0.041 Uiso 1 1 calc R . .
C14 C 0.7364(2) 0.11431(15) -0.1871(2) 0.0405(6) Uani 1 1 d . . .
H14A H 0.7492 0.1194 -0.2563 0.049 Uiso 1 1 calc R . .
C15 C 0.7613(2) 0.04618(16) -0.1336(2) 0.0402(6) Uani 1 1 d . . .
H15A H 0.7938 0.0049 -0.1643 0.048 Uiso 1 1 calc R . .
C16 C 0.73856(18) 0.03774(14) -0.0332(2) 0.0340(6) Uani 1 1 d . . .
H16A H 0.7531 -0.0099 0.0034 0.041 Uiso 1 1 calc R . .
C17 C 0.69471(17) 0.09917(14) 0.01273(19) 0.0294(5) Uani 1 1 d . . .
H17A H 0.6802 0.0934 0.0812 0.035 Uiso 1 1 calc R . .
P2 P 0.81021(4) 0.38894(3) 0.12967(4) 0.02208(11) Uani 1 1 d . . .
C18 C 0.90424(16) 0.35420(13) 0.04819(16) 0.0230(5) Uani 1 1 d . . .
C19 C 0.96431(17) 0.40457(14) -0.00234(17) 0.0278(5) Uani 1 1 d . . .
H19A H 0.9594 0.4585 0.0079 0.033 Uiso 1 1 calc R . .
C20 C 1.03098(18) 0.37663(16) -0.06735(17) 0.0330(6) Uani 1 1 d . . .
H20A H 1.0716 0.4113 -0.1015 0.040 Uiso 1 1 calc R . .
C21 C 1.03805(18) 0.29780(18) -0.08229(17) 0.0356(6) Uani 1 1 d . . .
H21A H 1.0828 0.2785 -0.1276 0.043 Uiso 1 1 calc R . .
C22 C 0.98066(19) 0.24761(14) -0.03202(19) 0.0326(6) Uani 1 1 d . . .
H22A H 0.9863 0.1937 -0.0423 0.039 Uiso 1 1 calc R . .
C23 C 0.91403(16) 0.27547(13) 0.03419(17) 0.0257(5) Uani 1 1 d . . .
H23A H 0.8754 0.2405 0.0697 0.031 Uiso 1 1 calc R . .
C24 C 0.89980(17) 0.45952(14) 0.21383(17) 0.0263(5) Uani 1 1 d . . .
C25 C 0.9040(2) 0.53717(15) 0.18756(19) 0.0338(6) Uani 1 1 d . . .
H25A H 0.8593 0.5557 0.1223 0.041 Uiso 1 1 calc R . .
C26 C 0.9732(2) 0.58732(17) 0.2564(2) 0.0415(7) Uani 1 1 d . . .
H26A H 0.9746 0.6404 0.2388 0.050 Uiso 1 1 calc R . .
C27 C 1.0395(2) 0.56104(16) 0.3496(2) 0.0401(6) Uani 1 1 d . . .
H27A H 1.0872 0.5959 0.3959 0.048 Uiso 1 1 calc R . .
C28 C 1.0377(2) 0.48448(16) 0.3769(2) 0.0368(6) Uani 1 1 d . . .
H28A H 1.0843 0.4664 0.4415 0.044 Uiso 1 1 calc R . .
C29 C 0.96769(18) 0.43424(15) 0.30969(19) 0.0331(6) Uani 1 1 d . . .
H29A H 0.9656 0.3815 0.3290 0.040 Uiso 1 1 calc R . .
P3 P 0.55965(4) 0.38444(3) 0.19170(4) 0.02294(11) Uani 1 1 d . . .
C30 C 0.61304(16) 0.47323(14) 0.26110(17) 0.0262(5) Uani 1 1 d . . .
C31 C 0.70883(18) 0.46805(16) 0.34448(18) 0.0316(6) Uani 1 1 d . . .
H31A H 0.7438 0.4194 0.3628 0.038 Uiso 1 1 calc R . .
C32 C 0.7531(2) 0.53308(17) 0.40056(19) 0.0373(6) Uani 1 1 d . . .
H32A H 0.8170 0.5289 0.4584 0.045 Uiso 1 1 calc R . .
C33 C 0.7045(2) 0.60402(17) 0.37247(19) 0.0393(6) Uani 1 1 d . . .
H33A H 0.7374 0.6491 0.4084 0.047 Uiso 1 1 calc R . .
C34 C 0.6075(2) 0.60985(16) 0.29189(19) 0.0385(6) Uani 1 1 d . . .
H34A H 0.5723 0.6585 0.2748 0.046 Uiso 1 1 calc R . .
C35 C 0.5619(2) 0.54448(14) 0.23623(18) 0.0315(5) Uani 1 1 d . . .
H35A H 0.4956 0.5486 0.1810 0.038 Uiso 1 1 calc R . .
C36 C 0.42825(16) 0.37139(13) 0.23581(17) 0.0248(5) Uani 1 1 d . . .
C37 C 0.42944(18) 0.38602(16) 0.34082(18) 0.0337(5) Uani 1 1 d . . .
H37A H 0.4963 0.4054 0.3864 0.040 Uiso 1 1 calc R . .
C38 C 0.33494(19) 0.37300(17) 0.3809(2) 0.0406(6) Uani 1 1 d . . .
H38A H 0.3379 0.3817 0.4538 0.049 Uiso 1 1 calc R . .
C39 C 0.23639(18) 0.34721(15) 0.3141(2) 0.0354(6) Uani 1 1 d . . .
H39A H 0.1710 0.3387 0.3408 0.042 Uiso 1 1 calc R . .
C40 C 0.23288(18) 0.33385(14) 0.2090(2) 0.0327(6) Uani 1 1 d . . .
H40A H 0.1645 0.3170 0.1632 0.039 Uiso 1 1 calc R . .
C41 C 0.32838(17) 0.34468(14) 0.16920(18) 0.0285(5) Uani 1 1 d . . .
H41A H 0.3258 0.3339 0.0969 0.034 Uiso 1 1 calc R . .
P4 P 0.77918(5) 0.22677(4) 0.33890(5) 0.03266(14) Uani 1 1 d . . .
H4XA H 0.8166 0.2827 0.4169 0.049 Uiso 1 1 d R A .
C42 C 0.90462(19) 0.16624(15) 0.3465(2) 0.0354(6) Uani 1 1 d . A .
H42A H 0.9176 0.1358 0.4136 0.042 Uiso 1 1 calc R . .
C43 C 0.8862(2) 0.11040(15) 0.2551(2) 0.0400(7) Uani 1 1 d . . .
H43A H 0.8670 0.1395 0.1877 0.048 Uiso 1 1 calc R A .
H43B H 0.8215 0.0765 0.2579 0.048 Uiso 1 1 calc R . .
C44 C 0.9903(2) 0.06092(19) 0.2575(4) 0.0651(11) Uani 1 1 d . A .
H44A H 0.9763 0.0270 0.1944 0.078 Uiso 1 1 calc R . .
H44B H 1.0053 0.0279 0.3214 0.078 Uiso 1 1 calc R . .
C45 C 1.0933(3) 0.1119(2) 0.2584(4) 0.0723(12) Uani 1 1 d . . .
H45A H 1.1606 0.0792 0.2619 0.087 Uiso 1 1 calc R A .
H45B H 1.0803 0.1426 0.1924 0.087 Uiso 1 1 calc R . .
C46 C 1.1134(2) 0.16500(19) 0.3527(3) 0.0593(9) Uani 1 1 d . A .
H46A H 1.1799 0.1979 0.3528 0.071 Uiso 1 1 calc R . .
H46B H 1.1297 0.1342 0.4187 0.071 Uiso 1 1 calc R . .
C47 C 1.0102(2) 0.21582(17) 0.3496(2) 0.0421(7) Uani 1 1 d . . .
H47A H 0.9971 0.2493 0.2861 0.051 Uiso 1 1 calc R A .
H47B H 1.0243 0.2493 0.4130 0.051 Uiso 1 1 calc R . .
C48 C 0.6993(4) 0.1741(3) 0.4198(4) 0.0335(9) Uani 0.487(2) 1 d P A 1
H48A H 0.7445 0.1993 0.4853 0.040 Uiso 0.487(2) 1 calc PR A 1
C49 C 0.6004(4) 0.2231(4) 0.4245(4) 0.0376(13) Uani 0.487(2) 1 d P A 1
H49A H 0.5546 0.2327 0.3521 0.045 Uiso 0.487(2) 1 calc PR A 1
H49B H 0.6263 0.2733 0.4574 0.045 Uiso 0.487(2) 1 calc PR A 1
C50 C 0.5266(4) 0.1801(4) 0.4924(4) 0.0445(14) Uani 0.487(2) 1 d P A 1
H50A H 0.5468 0.2037 0.5638 0.053 Uiso 0.487(2) 1 calc PR A 1
H50B H 0.4473 0.1950 0.4614 0.053 Uiso 0.487(2) 1 calc PR A 1
C51 C 0.5253(6) 0.0990(5) 0.5090(6) 0.076(2) Uani 0.487(2) 1 d P A 1
H51A H 0.4561 0.0779 0.4618 0.091 Uiso 0.487(2) 1 calc PR A 1
H51B H 0.5191 0.0899 0.5828 0.091 Uiso 0.487(2) 1 calc PR A 1
C52 C 0.6259(5) 0.0530(4) 0.4908(6) 0.0510(17) Uani 0.487(2) 1 d P A 1
H52A H 0.6593 0.0226 0.5550 0.061 Uiso 0.487(2) 1 calc PR A 1
H52B H 0.6004 0.0166 0.4312 0.061 Uiso 0.487(2) 1 calc PR A 1
C53 C 0.7144(4) 0.1073(3) 0.4657(4) 0.0377(13) Uani 0.487(2) 1 d P A 1
H53A H 0.7684 0.1165 0.5343 0.045 Uiso 0.487(2) 1 calc PR A 1
H53B H 0.7558 0.0765 0.4228 0.045 Uiso 0.487(2) 1 calc PR A 1
C48A C 0.6676(4) 0.1577(3) 0.3711(4) 0.0335(9) Uani 0.513(2) 1 d P A 2
H48B H 0.6288 0.1556 0.2943 0.040 Uiso 0.513(2) 1 calc PR A 2
C49A C 0.5679(5) 0.2052(4) 0.3941(6) 0.0502(17) Uani 0.513(2) 1 d P A 2
H49C H 0.5347 0.2376 0.3320 0.060 Uiso 0.513(2) 1 calc PR A 2
H49D H 0.5959 0.2395 0.4554 0.060 Uiso 0.513(2) 1 calc PR A 2
C50A C 0.4754(5) 0.1503(4) 0.4185(5) 0.0571(16) Uani 0.513(2) 1 d P A 2
H50C H 0.4415 0.1780 0.4702 0.069 Uiso 0.513(2) 1 calc PR A 2
H50D H 0.4159 0.1471 0.3522 0.069 Uiso 0.513(2) 1 calc PR A 2
C51A C 0.4865(4) 0.1033(3) 0.4418(5) 0.0445(14) Uani 0.513(2) 1 d P A 2
H51C H 0.4192 0.0739 0.4049 0.053 Uiso 0.513(2) 1 calc PR A 2
H51D H 0.4829 0.1054 0.5172 0.053 Uiso 0.513(2) 1 calc PR A 2
C52A C 0.5873(5) 0.0522(4) 0.4386(6) 0.0578(18) Uani 0.513(2) 1 d P A 2
H52C H 0.5606 0.0025 0.4043 0.069 Uiso 0.513(2) 1 calc PR A 2
H52D H 0.6304 0.0414 0.5117 0.069 Uiso 0.513(2) 1 calc PR A 2
C53A C 0.6651(4) 0.0934(3) 0.3755(5) 0.0462(14) Uani 0.513(2) 1 d P A 2
H53C H 0.7433 0.0757 0.4056 0.055 Uiso 0.513(2) 1 calc PR A 2
H53D H 0.6438 0.0739 0.3018 0.055 Uiso 0.513(2) 1 calc PR A 2
P5 P 0.21566(7) 0.35067(5) 0.67604(6) 0.05132(19) Uani 1 1 d . . .
F1 F 0.1685(2) 0.27289(13) 0.70897(16) 0.0849(7) Uani 1 1 d . . .
F2 F 0.1904(2) 0.3232(2) 0.55793(15) 0.1104(10) Uani 1 1 d . . .
F3 F 0.3389(2) 0.3184(2) 0.7001(2) 0.1102(11) Uani 1 1 d . . .
F4 F 0.2666(3) 0.42588(19) 0.6416(3) 0.1582(13) Uani 1 1 d . . .
F5 F 0.2438(2) 0.37698(18) 0.79870(19) 0.1066(8) Uani 1 1 d . . .
F6 F 0.0984(3) 0.3880(3) 0.6637(4) 0.1870(17) Uani 1 1 d . . .
O1 O 0.6883(3) 0.2921(2) 0.6615(3) 0.1240(12) Uani 1 1 d . . .
C1S C 0.8092(4) 0.3041(3) 0.6747(3) 0.1135(17) Uani 1 1 d . . .
H1SA H 0.8392 0.2696 0.6270 0.136 Uiso 1 1 calc R . .
H1SB H 0.8496 0.2933 0.7487 0.136 Uiso 1 1 calc R . .
C2S C 0.8240(6) 0.3860(4) 0.6479(4) 0.148(2) Uani 1 1 d . . .
H2SA H 0.8920 0.4084 0.6953 0.178 Uiso 1 1 calc R . .
H2SB H 0.8303 0.3913 0.5735 0.178 Uiso 1 1 calc R . .
C3S C 0.7210(6) 0.4231(4) 0.6639(5) 0.216(2) Uani 1 1 d . . .
H3SA H 0.7011 0.4679 0.6161 0.259 Uiso 1 1 calc R . .
H3SB H 0.7319 0.4411 0.7380 0.259 Uiso 1 1 calc R . .
C4S C 0.6279(5) 0.3620(3) 0.6390(3) 0.112(2) Uani 1 1 d . . .
H4SA H 0.5734 0.3684 0.6845 0.134 Uiso 1 1 calc R . .
H4SB H 0.5867 0.3644 0.5637 0.134 Uiso 1 1 calc R . .

loop_
_atom_site_aniso_label
_atom_site_aniso_U_11
_atom_site_aniso_U_22
_atom_site_aniso_U_33
_atom_site_aniso_U_23
_atom_site_aniso_U_13
_atom_site_aniso_U_12
Cu1 0.01839(11) 0.02663(15) 0.02684(12) 0.00351(13) 0.00920(10) 0.00166(12)
C1 0.0315(10) 0.0303(12) 0.0339(11) 0.0064(10) 0.0047(9) 0.0056(9)
C2 0.0247(9) 0.0263(11) 0.0261(9) 0.0008(9) 0.0077(7) 0.0036(8)
C3 0.0317(10) 0.0225(10) 0.0274(9) 0.0021(8) 0.0124(8) 0.0014(9)
C4 0.0231(9) 0.0200(10) 0.0300(9) 0.0022(9) 0.0100(7) 0.0032(8)
C5 0.0220(9) 0.0245(10) 0.0311(10) 0.0001(9) 0.0064(8) 0.0038(8)
P1 0.0216(2) 0.0204(3) 0.0274(2) 0.0015(2) 0.00995(18) 0.00184(19)
C6 0.0240(9) 0.0193(10) 0.0332(9) -0.0028(9) 0.0100(8) 0.0011(8)
C7 0.0281(10) 0.0274(12) 0.0372(11) 0.0060(10) 0.0083(9) -0.0006(9)
C8 0.0304(10) 0.0314(13) 0.0435(11) 0.0018(10) 0.0175(9) -0.0038(10)
C9 0.0234(9) 0.0279(12) 0.0513(12) -0.0090(11) 0.0137(9) -0.0033(9)
C10 0.0249(10) 0.0487(16) 0.0432(13) -0.0045(12) 0.0061(10) -0.0017(11)
C11 0.0294(10) 0.0397(13) 0.0328(10) -0.0026(10) 0.0105(8) -0.0017(10)
C12 0.0210(9) 0.0198(10) 0.0376(10) -0.0024(9) 0.0080(8) 0.0011(8)
C13 0.0397(11) 0.0243(12) 0.0424(11) -0.0011(10) 0.0198(9) -0.0001(10)
C14 0.0446(12) 0.0312(13) 0.0532(13) -0.0105(11) 0.0267(10) -0.0055(11)
C15 0.0299(10) 0.0322(13) 0.0635(14) -0.0160(12) 0.0211(10) -0.0029(10)
C16 0.0215(9) 0.0236(11) 0.0541(14) -0.0007(11) 0.0031(9) 0.0018(9)
C17 0.0193(9) 0.0275(11) 0.0392(11) 0.0007(10) 0.0023(9) 0.0007(8)
P2 0.0196(2) 0.0215(2) 0.0276(2) 0.0013(2) 0.01061(17) 0.00140(19)
C18 0.0197(8) 0.0232(10) 0.0272(9) -0.0005(8) 0.0075(7) 0.0032(8)
C19 0.0283(9) 0.0253(11) 0.0320(10) 0.0019(9) 0.0115(8) -0.0017(9)
C20 0.0289(9) 0.0392(13) 0.0336(10) 0.0063(11) 0.0126(8) -0.0015(10)
C21 0.0320(10) 0.0470(14) 0.0320(9) -0.0055(12) 0.0157(8) 0.0050(12)
C22 0.0307(10) 0.0266(12) 0.0430(11) -0.0069(10) 0.0140(9) 0.0026(9)
C23 0.0200(8) 0.0262(11) 0.0332(9) 0.0027(9) 0.0109(8) 0.0014(8)
C24 0.0219(8) 0.0265(11) 0.0339(10) -0.0019(9) 0.0134(8) -0.0015(8)
C25 0.0390(11) 0.0274(12) 0.0359(11) 0.0017(10) 0.0102(9) -0.0006(10)
C26 0.0492(13) 0.0298(13) 0.0468(13) -0.0064(12) 0.0136(11) -0.0045(11)
C27 0.0415(12) 0.0377(14) 0.0427(12) -0.0124(11) 0.0127(10) -0.0060(11)
C28 0.0269(10) 0.0424(14) 0.0404(12) -0.0056(11) 0.0063(9) 0.0067(10)
C29 0.0263(10) 0.0368(13) 0.0376(11) -0.0017(11) 0.0103(9) 0.0067(10)
P3 0.01628(19) 0.0270(3) 0.0268(2) -0.0012(2) 0.00763(17) 0.0015(2)
C30 0.0190(8) 0.0316(12) 0.0307(9) -0.0040(9) 0.0112(7) -0.0029(9)
C31 0.0226(9) 0.0403(13) 0.0333(10) -0.0074(10) 0.0091(8) 0.0023(9)
C32 0.0292(10) 0.0495(16) 0.0337(11) -0.0092(11) 0.0085(9) -0.0026(11)
C33 0.0442(12) 0.0435(15) 0.0341(11) -0.0112(11) 0.0172(10) -0.0172(11)
C34 0.0514(13) 0.0298(13) 0.0363(11) 0.0004(10) 0.0140(10) -0.0028(11)
C35 0.0337(10) 0.0283(12) 0.0319(10) 0.0007(10) 0.0069(9) -0.0015(10)
C36 0.0190(8) 0.0215(11) 0.0368(10) -0.0009(9) 0.0124(7) 0.0002(8)
C37 0.0246(9) 0.0407(13) 0.0388(10) -0.0098(11) 0.0137(8) -0.0091(10)
C38 0.0362(11) 0.0486(16) 0.0431(11) -0.0099(12) 0.0217(9) -0.0093(12)
C39 0.0242(9) 0.0271(12) 0.0612(14) -0.0051(11) 0.0226(9) -0.0025(9)
C40 0.0205(9) 0.0265(11) 0.0516(13) -0.0021(11) 0.0092(9) -0.0021(9)
C41 0.0246(9) 0.0259(11) 0.0369(10) 0.0000(9) 0.0110(8) -0.0022(9)
P4 0.0350(3) 0.0319(3) 0.0333(3) 0.0108(2) 0.0125(2) 0.0027(2)
C42 0.0251(10) 0.0328(12) 0.0461(13) 0.0131(11) 0.0036(9) -0.0025(10)
C43 0.0297(11) 0.0305(13) 0.0587(15) 0.0039(12) 0.0083(11) 0.0000(10)
C44 0.0426(14) 0.0377(17) 0.120(3) -0.0045(19) 0.0291(17) 0.0024(13)
C45 0.0392(13) 0.0457(19) 0.143(3) -0.002(2) 0.0428(17) 0.0008(14)
C46 0.0297(12) 0.0534(17) 0.089(2) 0.0359(16) 0.0019(13) -0.0075(13)
C47 0.0368(12) 0.0371(14) 0.0491(13) 0.0130(12) 0.0028(11) -0.0052(11)
C48 0.0340(16) 0.0376(19) 0.032(2) 0.0037(17) 0.0146(14) -0.0017(15)
C49 0.045(2) 0.033(3) 0.045(2) 0.006(2) 0.030(2) -0.001(2)
C50 0.045(2) 0.054(3) 0.044(2) -0.015(2) 0.028(2) -0.023(2)
C51 0.059(3) 0.112(6) 0.070(3) 0.052(4) 0.044(3) 0.033(4)
C52 0.033(2) 0.055(4) 0.069(4) 0.015(3) 0.021(2) -0.005(3)
C53 0.039(2) 0.042(3) 0.030(2) 0.002(2) 0.004(2) -0.006(2)
C48A 0.0340(16) 0.0376(19) 0.032(2) 0.0037(17) 0.0146(14) -0.0017(15)
C49A 0.035(3) 0.059(4) 0.065(3) 0.015(3) 0.028(2) 0.007(3)
C50A 0.041(2) 0.067(4) 0.073(3) 0.035(3) 0.033(2) 0.011(3)
C51A 0.047(2) 0.040(3) 0.058(3) 0.024(3) 0.034(2) 0.002(2)
C52A 0.041(3) 0.049(4) 0.094(4) 0.018(3) 0.038(3) 0.004(3)
C53A 0.042(2) 0.020(2) 0.087(4) 0.014(2) 0.035(2) 0.003(2)
P5 0.0622(4) 0.0454(4) 0.0570(3) 0.0152(3) 0.0355(3) 0.0084(3)
F1 0.1423(17) 0.0611(14) 0.0669(10) 0.0014(10) 0.0560(11) -0.0237(13)
F2 0.1234(17) 0.168(3) 0.0455(9) 0.0016(13) 0.0306(11) -0.0631(18)
F3 0.0774(13) 0.157(3) 0.0998(17) 0.0143(19) 0.0279(12) 0.0423(17)
F4 0.253(3) 0.0846(19) 0.171(2) 0.0249(18) 0.119(2) -0.058(2)
F5 0.1413(16) 0.110(2) 0.0933(12) -0.0369(14) 0.0785(11) -0.0441(17)
F6 0.1239(18) 0.185(3) 0.273(4) 0.077(3) 0.090(2) 0.105(2)
O1 0.118(2) 0.111(2) 0.112(2) 0.0634(19) -0.0377(18) -0.058(2)
C1S 0.140(3) 0.116(3) 0.062(2) 0.033(2) -0.025(2) -0.075(3)
C2S 0.204(5) 0.134(4) 0.090(3) 0.016(3) 0.000(4) -0.106(4)
C3S 0.363(4) 0.148(5) 0.230(3) -0.099(3) 0.261(3) -0.135(4)
C4S 0.166(5) 0.115(4) 0.052(2) -0.004(3) 0.020(3) -0.001(4)

loop_
_atom_type_symbol
_atom_type_description
_atom_type_scat_dispersion_real
_atom_type_scat_dispersion_imag
_atom_type_scat_source
C C 0.0181 0.0091 'International Tables Vol C Tables 4.2.6.8 and 6.1.1.4'
H H 0.0000 0.0000 'International Tables Vol C Tables 4.2.6.8 and 6.1.1.4'
F F 0.0727 0.0534 'International Tables Vol C Tables 4.2.6.8 and 6.1.1.4'
P P 0.2955 0.4335 'International Tables Vol C Tables 4.2.6.8 and 6.1.1.4'
Cu Cu -1.9646 0.5888 'International Tables Vol C Tables 4.2.6.8 and 6.1.1.4'
O O 0.0492 0.0322 'International Tables Vol C Tables 4.2.6.8 and 6.1.1.4'

loop_
_geom_angle_atom_site_label_1
_geom_angle_atom_site_label_2
_geom_angle_atom_site_label_3
_geom_angle
_geom_angle_site_symmetry_1
_geom_angle_site_symmetry_3
_geom_angle_publ_flag
P4 Cu1 P1 125.51(3) . . ?
P4 Cu1 P2 122.13(2) . . ?
P1 Cu1 P2 95.35(2) . . ?
P4 Cu1 P3 120.73(2) . . ?
P1 Cu1 P3 92.93(2) . . ?
P2 Cu1 P3 91.72(2) . . ?
C2 C1 H1A 109.5 . . ?
C2 C1 H1B 109.5 . . ?
H1A C1 H1B 109.5 . . ?
C2 C1 H1C 109.5 . . ?
H1A C1 H1C 109.5 . . ?
H1B C1 H1C 109.5 . . ?
C1 C2 C5 105.91(17) . . ?
C1 C2 C4 106.45(18) . . ?
C5 C2 C4 111.88(17) . . ?
C1 C2 C3 106.84(17) . . ?
C5 C2 C3 112.39(19) . . ?
C4 C2 C3 112.79(17) . . ?
C2 C3 P1 118.15(15) . . ?
C2 C3 H3A 107.8 . . ?
P1 C3 H3A 107.8 . . ?
C2 C3 H3B 107.8 . . ?
P1 C3 H3B 107.8 . . ?
H3A C3 H3B 107.1 . . ?
C2 C4 P2 117.31(15) . . ?
C2 C4 H4A 108.0 . . ?
P2 C4 H4A 108.0 . . ?
C2 C4 H4B 108.0 . . ?
P2 C4 H4B 108.0 . . ?
H4A C4 H4B 107.2 . . ?
C2 C5 P3 117.52(14) . . ?
C2 C5 H5A 107.9 . . ?
P3 C5 H5A 107.9 . . ?
C2 C5 H5B 107.9 . . ?
P3 C5 H5B 107.9 . . ?
H5A C5 H5B 107.2 . . ?
C12 P1 C6 100.67(10) . . ?
C12 P1 C3 103.61(10) . . ?
C6 P1 C3 105.91(10) . . ?
C12 P1 Cu1 127.38(7) . . ?
C6 P1 Cu1 111.32(7) . . ?
C3 P1 Cu1 106.14(7) . . ?
C11 C6 C7 118.7(2) . . ?
C11 C6 P1 123.20(18) . . ?
C7 C6 P1 118.04(15) . . ?
C6 C7 C8 121.1(2) . . ?
C6 C7 H7A 119.5 . . ?
C8 C7 H7A 119.5 . . ?
C9 C8 C7 120.0(2) . . ?
C9 C8 H8A 120.0 . . ?
C7 C8 H8A 120.0 . . ?
C8 C9 C10 119.9(2) . . ?
C8 C9 H9A 120.1 . . ?
C10 C9 H9A 120.1 . . ?
C9 C10 C11 120.1(2) . . ?
C9 C10 H10A 119.9 . . ?
C11 C10 H10A 119.9 . . ?
C6 C11 C10 120.3(2) . . ?
C6 C11 H11A 119.9 . . ?
C10 C11 H11A 119.9 . . ?
C13 C12 C17 118.2(2) . . ?
C13 C12 P1 124.41(18) . . ?
C17 C12 P1 117.30(18) . . ?
C14 C13 C12 120.6(2) . . ?
C14 C13 H13A 119.7 . . ?
C12 C13 H13A 119.7 . . ?
C15 C14 C13 120.8(3) . . ?
C15 C14 H14A 119.6 . . ?
C13 C14 H14A 119.6 . . ?
C14 C15 C16 119.6(2) . . ?
C14 C15 H15A 120.2 . . ?
C16 C15 H15A 120.2 . . ?
C17 C16 C15 119.8(2) . . ?
C17 C16 H16A 120.1 . . ?
C15 C16 H16A 120.1 . . ?
C16 C17 C12 120.9(2) . . ?
C16 C17 H17A 119.5 . . ?
C12 C17 H17A 119.5 . . ?
C24 P2 C18 101.52(10) . . ?
C24 P2 C4 103.64(10) . . ?
C18 P2 C4 102.11(9) . . ?
C24 P2 Cu1 123.51(8) . . ?
C18 P2 Cu1 116.61(8) . . ?
C4 P2 Cu1 106.88(7) . . ?
C23 C18 C19 119.0(2) . . ?
C23 C18 P2 118.96(17) . . ?
C19 C18 P2 122.01(17) . . ?
C20 C19 C18 120.7(2) . . ?
C20 C19 H19A 119.7 . . ?
C18 C19 H19A 119.7 . . ?
C19 C20 C21 119.6(2) . . ?
C19 C20 H20A 120.2 . . ?
C21 C20 H20A 120.2 . . ?
C22 C21 C20 120.3(2) . . ?
C22 C21 H21A 119.8 . . ?
C20 C21 H21A 119.8 . . ?
C21 C22 C23 120.3(2) . . ?
C21 C22 H22A 119.9 . . ?
C23 C22 H22A 119.9 . . ?
C18 C23 C22 120.1(2) . . ?
C18 C23 H23A 120.0 . . ?
C22 C23 H23A 120.0 . . ?
C25 C24 C29 118.3(2) . . ?
C25 C24 P2 123.58(17) . . ?
C29 C24 P2 118.10(18) . . ?
C26 C25 C24 120.1(2) . . ?
C26 C25 H25A 120.0 . . ?
C24 C25 H25A 120.0 . . ?
C27 C26 C25 120.5(3) . . ?
C27 C26 H26A 119.8 . . ?
C25 C26 H26A 119.8 . . ?
C26 C27 C28 120.6(2) . . ?
C26 C27 H27A 119.7 . . ?
C28 C27 H27A 119.7 . . ?
C27 C28 C29 119.4(2) . . ?
C27 C28 H28A 120.3 . . ?
C29 C28 H28A 120.3 . . ?
C28 C29 C24 121.1(2) . . ?
C28 C29 H29A 119.4 . . ?
C24 C29 H29A 119.4 . . ?
C30 P3 C36 100.77(10) . . ?
C30 P3 C5 104.34(10) . . ?
C36 P3 C5 102.61(9) . . ?
C30 P3 Cu1 111.05(7) . . ?
C36 P3 Cu1 129.52(7) . . ?
C5 P3 Cu1 105.96(7) . . ?
C35 C30 C31 119.1(2) . . ?
C35 C30 P3 123.20(16) . . ?
C31 C30 P3 117.72(18) . . ?
C32 C31 C30 120.6(2) . . ?
C32 C31 H31A 119.7 . . ?
C30 C31 H31A 119.7 . . ?
C33 C32 C31 119.9(2) . . ?
C33 C32 H32A 120.0 . . ?
C31 C32 H32A 120.0 . . ?
C32 C33 C34 120.2(2) . . ?
C32 C33 H33A 119.9 . . ?
C34 C33 H33A 119.9 . . ?
C33 C34 C35 120.0(2) . . ?
C33 C34 H34A 120.0 . . ?
C35 C34 H34A 120.0 . . ?
C30 C35 C34 120.2(2) . . ?
C30 C35 H35A 119.9 . . ?
C34 C35 H35A 119.9 . . ?
C37 C36 C41 118.7(2) . . ?
C37 C36 P3 118.28(15) . . ?
C41 C36 P3 123.01(17) . . ?
C36 C37 C38 121.3(2) . . ?
C36 C37 H37A 119.4 . . ?
C38 C37 H37A 119.4 . . ?
C39 C38 C37 119.5(2) . . ?
C39 C38 H38A 120.2 . . ?
C37 C38 H38A 120.2 . . ?
C40 C39 C38 120.0(2) . . ?
C40 C39 H39A 120.0 . . ?
C38 C39 H39A 120.0 . . ?
C39 C40 C41 120.6(2) . . ?
C39 C40 H40A 119.7 . . ?
C41 C40 H40A 119.7 . . ?
C40 C41 C36 119.8(2) . . ?
C40 C41 H41A 120.1 . . ?
C36 C41 H41A 120.1 . . ?
C48 P4 C42 103.25(19) . . ?
C48 P4 C48A 21.86(19) . . ?
C42 P4 C48A 104.58(18) . . ?
C48 P4 Cu1 126.30(15) . . ?
C42 P4 Cu1 121.11(9) . . ?
C48A P4 Cu1 110.91(14) . . ?
C48 P4 H4XA 93.3 . . ?
C42 P4 H4XA 103.3 . . ?
C48A P4 H4XA 113.7 . . ?
Cu1 P4 H4XA 103.3 . . ?
C43 C42 C47 110.6(2) . . ?
C43 C42 P4 110.78(16) . . ?
C47 C42 P4 111.11(18) . . ?
C43 C42 H42A 108.1 . . ?
C47 C42 H42A 108.1 . . ?
P4 C42 H42A 108.1 . . ?
C42 C43 C44 112.0(2) . . ?
C42 C43 H43A 109.2 . . ?
C44 C43 H43A 109.2 . . ?
C42 C43 H43B 109.2 . . ?
C44 C43 H43B 109.2 . . ?
H43A C43 H43B 107.9 . . ?
C43 C44 C45 110.5(3) . . ?
C43 C44 H44A 109.6 . . ?
C45 C44 H44A 109.6 . . ?
C43 C44 H44B 109.6 . . ?
C45 C44 H44B 109.6 . . ?
H44A C44 H44B 108.1 . . ?
C46 C45 C44 109.9(3) . . ?
C46 C45 H45A 109.7 . . ?
C44 C45 H45A 109.7 . . ?
C46 C45 H45B 109.7 . . ?
C44 C45 H45B 109.7 . . ?
H45A C45 H45B 108.2 . . ?
C45 C46 C47 110.7(2) . . ?
C45 C46 H46A 109.5 . . ?
C47 C46 H46A 109.5 . . ?
C45 C46 H46B 109.5 . . ?
C47 C46 H46B 109.5 . . ?
H46A C46 H46B 108.1 . . ?
C46 C47 C42 110.8(2) . . ?
C46 C47 H47A 109.5 . . ?
C42 C47 H47A 109.5 . . ?
C46 C47 H47B 109.5 . . ?
C42 C47 H47B 109.5 . . ?
H47A C47 H47B 108.1 . . ?
C53 C48 C49 121.5(5) . . ?
C53 C48 P4 132.1(4) . . ?
C49 C48 P4 106.3(4) . . ?
C53 C48 H48A 90.5 . . ?
C49 C48 H48A 90.5 . . ?
P4 C48 H48A 90.5 . . ?
C48 C49 C50 108.8(5) . . ?
C48 C49 H49A 109.9 . . ?
C50 C49 H49A 109.9 . . ?
C48 C49 H49B 109.9 . . ?
C50 C49 H49B 109.9 . . ?
H49A C49 H49B 108.3 . . ?
C51 C50 C49 125.3(5) . . ?
C51 C50 H50A 106.0 . . ?
C49 C50 H50A 106.0 . . ?
C51 C50 H50B 106.0 . . ?
C49 C50 H50B 106.0 . . ?
H50A C50 H50B 106.3 . . ?
C50 C51 C52 117.2(6) . . ?
C50 C51 H51A 108.0 . . ?
C52 C51 H51A 108.0 . . ?
C50 C51 H51B 108.0 . . ?
C52 C51 H51B 108.0 . . ?
H51A C51 H51B 107.2 . . ?
C53 C52 C51 110.0(6) . . ?
C53 C52 H52A 109.7 . . ?
C51 C52 H52A 109.7 . . ?
C53 C52 H52B 109.7 . . ?
C51 C52 H52B 109.7 . . ?
H52A C52 H52B 108.2 . . ?
C48 C53 C52 128.3(5) . . ?
C48 C53 H53A 105.2 . . ?
C52 C53 H53A 105.2 . . ?
C48 C53 H53B 105.2 . . ?
C52 C53 H53B 105.2 . . ?
H53A C53 H53B 105.9 . . ?
C53A C48A C49A 119.3(6) . . ?
C53A C48A P4 131.3(5) . . ?
C49A C48A P4 109.5(4) . . ?
C53A C48A H48B 90.1 . . ?
C49A C48A H48B 90.1 . . ?
P4 C48A H48B 90.1 . . ?
C48A C49A C50A 110.4(6) . . ?
C48A C49A H49C 109.6 . . ?
C50A C49A H49C 109.6 . . ?
C48A C49A H49D 109.6 . . ?
C50A C49A H49D 109.6 . . ?
H49C C49A H49D 108.1 . . ?
C51A C50A C49A 125.5(7) . . ?
C51A C50A H50C 105.9 . . ?
C49A C50A H50C 105.9 . . ?
C51A C50A H50D 105.9 . . ?
C49A C50A H50D 105.9 . . ?
H50C C50A H50D 106.3 . . ?
C50A C51A C52A 126.7(7) . . ?
C50A C51A H51C 105.6 . . ?
C52A C51A H51C 105.6 . . ?
C50A C51A H51D 105.6 . . ?
C52A C51A H51D 105.6 . . ?
H51C C51A H51D 106.1 . . ?
C51A C52A C53A 109.8(5) . . ?
C51A C52A H52C 109.7 . . ?
C53A C52A H52C 109.7 . . ?
C51A C52A H52D 109.7 . . ?
C53A C52A H52D 109.7 . . ?
H52C C52A H52D 108.2 . . ?
C48A C53A C52A 120.6(6) . . ?
C48A C53A H53C 107.2 . . ?
C52A C53A H53C 107.2 . . ?
C48A C53A H53D 107.2 . . ?
C52A C53A H53D 107.2 . . ?
H53C C53A H53D 106.8 . . ?
F6 P5 F4 92.2(2) . . ?
F6 P5 F3 173.6(2) . . ?
F4 P5 F3 86.0(2) . . ?
F6 P5 F1 90.1(2) . . ?
F4 P5 F1 177.45(19) . . ?
F3 P5 F1 91.83(17) . . ?
F6 P5 F2 93.3(2) . . ?
F4 P5 F2 88.58(18) . . ?
F3 P5 F2 92.79(16) . . ?
F1 P5 F2 90.21(14) . . ?
F6 P5 F5 88.0(2) . . ?
F4 P5 F5 92.15(18) . . ?
F3 P5 F5 85.92(15) . . ?
F1 P5 F5 89.01(13) . . ?
F2 P5 F5 178.47(18) . . ?
C4S O1 C1S 111.4(4) . . ?
O1 C1S C2S 106.4(5) . . ?
O1 C1S H1SA 110.4 . . ?
C2S C1S H1SA 110.4 . . ?
O1 C1S H1SB 110.4 . . ?
C2S C1S H1SB 110.4 . . ?
H1SA C1S H1SB 108.6 . . ?
C3S C2S C1S 103.5(5) . . ?
C3S C2S H2SA 111.1 . . ?
C1S C2S H2SA 111.1 . . ?
C3S C2S H2SB 111.1 . . ?
C1S C2S H2SB 111.1 . . ?
H2SA C2S H2SB 109.0 . . ?
C2S C3S C4S 106.3(6) . . ?
C2S C3S H3SA 110.5 . . ?
C4S C3S H3SA 110.5 . . ?
C2S C3S H3SB 110.5 . . ?
C4S C3S H3SB 110.5 . . ?
H3SA C3S H3SB 108.7 . . ?
O1 C4S C3S 103.0(5) . . ?
O1 C4S H4SA 111.2 . . ?
C3S C4S H4SA 111.2 . . ?
O1 C4S H4SB 111.2 . . ?
C3S C4S H4SB 111.2 . . ?
H4SA C4S H4SB 109.1 . . ?

loop_
_geom_bond_atom_site_label_1
_geom_bond_atom_site_label_2
_geom_bond_distance
_geom_bond_site_symmetry_2
_geom_bond_publ_flag
Cu1 P4 2.2531(6) . ?
Cu1 P1 2.2914(6) . ?
Cu1 P2 2.3040(6) . ?
Cu1 P3 2.3367(6) . ?
C1 C2 1.539(3) . ?
C1 H1A 0.9800 . ?
C1 H1B 0.9800 . ?
C1 H1C 0.9800 . ?
C2 C5 1.550(3) . ?
C2 C4 1.555(3) . ?
C2 C3 1.555(3) . ?
C3 P1 1.837(2) . ?
C3 H3A 0.9900 . ?
C3 H3B 0.9900 . ?
C4 P2 1.860(2) . ?
C4 H4A 0.9900 . ?
C4 H4B 0.9900 . ?
C5 P3 1.849(2) . ?
C5 H5A 0.9900 . ?
C5 H5B 0.9900 . ?
P1 C12 1.827(2) . ?
P1 C6 1.827(2) . ?
C6 C11 1.385(3) . ?
C6 C7 1.387(3) . ?
C7 C8 1.391(3) . ?
C7 H7A 0.9500 . ?
C8 C9 1.366(3) . ?
C8 H8A 0.9500 . ?
C9 C10 1.390(4) . ?
C9 H9A 0.9500 . ?
C10 C11 1.393(3) . ?
C10 H10A 0.9500 . ?
C11 H11A 0.9500 . ?
C12 C13 1.396(3) . ?
C12 C17 1.402(3) . ?
C13 C14 1.393(4) . ?
C13 H13A 0.9500 . ?
C14 C15 1.370(4) . ?
C14 H14A 0.9500 . ?
C15 C16 1.401(4) . ?
C15 H15A 0.9500 . ?
C16 C17 1.387(3) . ?
C16 H16A 0.9500 . ?
C17 H17A 0.9500 . ?
P2 C24 1.825(2) . ?
P2 C18 1.830(2) . ?
C18 C23 1.387(3) . ?
C18 C19 1.397(3) . ?
C19 C20 1.386(3) . ?
C19 H19A 0.9500 . ?
C20 C21 1.387(4) . ?
C20 H20A 0.9500 . ?
C21 C22 1.372(4) . ?
C21 H21A 0.9500 . ?
C22 C23 1.397(3) . ?
C22 H22A 0.9500 . ?
C23 H23A 0.9500 . ?
C24 C25 1.394(4) . ?
C24 C29 1.395(3) . ?
C25 C26 1.385(4) . ?
C25 H25A 0.9500 . ?
C26 C27 1.368(4) . ?
C26 H26A 0.9500 . ?
C27 C28 1.377(4) . ?
C27 H27A 0.9500 . ?
C28 C29 1.380(3) . ?
C28 H28A 0.9500 . ?
C29 H29A 0.9500 . ?
P3 C30 1.827(2) . ?
P3 C36 1.833(2) . ?
C30 C35 1.388(3) . ?
C30 C31 1.398(3) . ?
C31 C32 1.383(4) . ?
C31 H31A 0.9500 . ?
C32 C33 1.378(4) . ?
C32 H32A 0.9500 . ?
C33 C34 1.388(3) . ?
C33 H33A 0.9500 . ?
C34 C35 1.390(4) . ?
C34 H34A 0.9500 . ?
C35 H35A 0.9500 . ?
C36 C37 1.383(3) . ?
C36 C41 1.398(3) . ?
C37 C38 1.386(3) . ?
C37 H37A 0.9500 . ?
C38 C39 1.382(3) . ?
C38 H38A 0.9500 . ?
C39 C40 1.373(4) . ?
C39 H39A 0.9500 . ?
C40 C41 1.390(3) . ?
C40 H40A 0.9500 . ?
C41 H41A 0.9500 . ?
P4 C48 1.832(5) . ?
P4 C42 1.837(3) . ?
P4 C48A 1.928(5) . ?
P4 H4XA 1.4000 . ?
C42 C43 1.507(4) . ?
C42 C47 1.539(3) . ?
C42 H42A 1.0000 . ?
C43 C44 1.525(4) . ?
C43 H43A 0.9900 . ?
C43 H43B 0.9900 . ?
C44 C45 1.532(4) . ?
C44 H44A 0.9900 . ?
C44 H44B 0.9900 . ?
C45 C46 1.506(6) . ?
C45 H45A 0.9900 . ?
C45 H45B 0.9900 . ?
C46 C47 1.529(4) . ?
C46 H46A 0.9900 . ?
C46 H46B 0.9900 . ?
C47 H47A 0.9900 . ?
C47 H47B 0.9900 . ?
C48 C53 1.297(8) . ?
C48 C49 1.486(8) . ?
C48 H48A 1.0000 . ?
C49 C50 1.582(8) . ?
C49 H49A 0.9900 . ?
C49 H49B 0.9900 . ?
C50 C51 1.425(11) . ?
C50 H50A 0.9900 . ?
C50 H50B 0.9900 . ?
C51 C52 1.526(10) . ?
C51 H51A 0.9900 . ?
C51 H51B 0.9900 . ?
C52 C53 1.523(8) . ?
C52 H52A 0.9900 . ?
C52 H52B 0.9900 . ?
C53 H53A 0.9900 . ?
C53 H53B 0.9900 . ?
C48A C53A 1.119(8) . ?
C48A C49A 1.551(8) . ?
C48A H48B 1.0000 . ?
C49A C50A 1.562(9) . ?
C49A H49C 0.9900 . ?
C49A H49D 0.9900 . ?
C50A C51A 0.870(8) . ?
C50A H50C 0.9900 . ?
C50A H50D 0.9900 . ?
C51A C52A 1.521(8) . ?
C51A H51C 0.9900 . ?
C51A H51D 0.9900 . ?
C52A C53A 1.562(9) . ?
C52A H52C 0.9900 . ?
C52A H52D 0.9900 . ?
C53A H53C 0.9900 . ?
C53A H53D 0.9900 . ?
P5 F6 1.542(3) . ?
P5 F4 1.554(3) . ?
P5 F3 1.564(3) . ?
P5 F1 1.564(2) . ?
P5 F2 1.566(2) . ?
P5 F5 1.615(2) . ?
O1 C4S 1.413(7) . ?
O1 C1S 1.457(6) . ?
C1S C2S 1.484(8) . ?
C1S H1SA 0.9900 . ?
C1S H1SB 0.9900 . ?
C2S C3S 1.466(10) . ?
C2S H2SA 0.9900 . ?
C2S H2SB 0.9900 . ?
C3S C4S 1.532(9) . ?
C3S H3SA 0.9900 . ?
C3S H3SB 0.9900 . ?
C4S H4SA 0.9900 . ?
C4S H4SB 0.9900 . ?
